data_4509831
loop_
_publ_author_name
'Perman, Jason A.'
'Dubois, Kevin'
'Nouar, Farid'
'Zoccali, Sandra'
'Wojtas, \/Lukasz'
'Eddaoudi, Mohamed'
'Larsen, Randy W.'
'Zaworotko, Michael J.'

_publ_section_title
;
 Cocrystal Controlled Solid-State Synthesis of a Thermally Stable
 Nicotinate Analogue That Sustains an Isostructural Series of Porous
 Metal&#x2212;Organic Materials
;
_journal_issue 12
_journal_name_full 'Crystal Growth &amp; Design'
_journal_page_first 5021
_journal_paper_doi 10.1021/cg9013366
_journal_volume 9
_journal_year 2009
_chemical_formula_sum 'C14 H8 N2 O4'
_chemical_formula_weight 268.22
_chemical_name_systematic
;
 ?
;
_space_group_IT_number 7
_symmetry_cell_setting monoclinic
_symmetry_space_group_name_Hall 'P -2yc'
_symmetry_space_group_name_H-M 'P 1 c 1'
_atom_sites_solution_hydrogens geom
_atom_sites_solution_primary direct
_atom_sites_solution_secondary difmap
_audit_creation_method SHELXL-97
_cell_angle_alpha 90.00
_cell_angle_beta 98.47(2)
_cell_angle_gamma 90.00
_cell_formula_units_Z 2
_cell_length_a 13.053(5)
_cell_length_b 6.321(3)
_cell_length_c 7.450(3)
_cell_measurement_temperature 100(2)
_cell_volume 608.0(4)
_computing_cell_refinement 'SAINT (Bruker, 2002)'
_computing_data_collection 'SMART (Bruker, 2002)'
_computing_data_reduction 'SAINT (Bruker, 2002)'
_computing_publication_material 'SHELXL-97 (Sheldrick, 1997)'
_computing_structure_refinement 'SHELXL-97 (Sheldrick, 1997)'
_computing_structure_solution 'SHELXS-97 (Sheldrick, 1990)'
_diffrn_ambient_temperature 100(2)
_diffrn_measured_fraction_theta_full 0.623
_diffrn_measured_fraction_theta_max 0.623
_diffrn_measurement_device_type 'BRUKER SMART APEX CCD'
_diffrn_measurement_method 'omega scans'
_diffrn_radiation_monochromator graphite
_diffrn_radiation_source 'fine-focus sealed tube'
_diffrn_radiation_type CuK\a
_diffrn_radiation_wavelength 1.54178
_diffrn_reflns_av_R_equivalents 0.0219
_diffrn_reflns_av_sigmaI/netI 0.0343
_diffrn_reflns_limit_h_max 15
_diffrn_reflns_limit_h_min -10
_diffrn_reflns_limit_k_max 4
_diffrn_reflns_limit_k_min -5
_diffrn_reflns_limit_l_max 8
_diffrn_reflns_limit_l_min -6
_diffrn_reflns_number 1854
_diffrn_reflns_theta_full 62.85
_diffrn_reflns_theta_max 62.85
_diffrn_reflns_theta_min 3.42
_exptl_absorpt_coefficient_mu 0.930
_exptl_absorpt_correction_T_max 0.9293
_exptl_absorpt_correction_T_min 0.8732
_exptl_absorpt_correction_type multi-scan
_exptl_absorpt_process_details 'SADABS; (Sheldrick, 2003)'
_exptl_crystal_colour colourless
_exptl_crystal_density_diffrn 1.465
_exptl_crystal_density_method 'not measured'
_exptl_crystal_description plates
_exptl_crystal_F_000 276
_exptl_crystal_size_max 0.15
_exptl_crystal_size_mid 0.10
_exptl_crystal_size_min 0.08
_refine_diff_density_max 0.146
_refine_diff_density_min -0.190
_refine_diff_density_rms 0.039
_refine_ls_extinction_method none
_refine_ls_goodness_of_fit_ref 1.132
_refine_ls_hydrogen_treatment constr
_refine_ls_matrix_type full
_refine_ls_number_parameters 181
_refine_ls_number_reflns 920
_refine_ls_number_restraints 2
_refine_ls_restrained_S_all 1.130
_refine_ls_R_factor_all 0.0464
_refine_ls_R_factor_gt 0.0351
_refine_ls_shift/su_max 0.000
_refine_ls_shift/su_mean 0.000
_refine_ls_structure_factor_coef Fsqd
_refine_ls_weighting_details 'calc w=1/[\s^2^(Fo^2^)+(0.0398P)^2^+0.0000P] where P=(Fo^2^+2Fc^2^)/3'
_refine_ls_weighting_scheme calc
_refine_ls_wR_factor_gt 0.0709
_refine_ls_wR_factor_ref 0.0766
_reflns_number_gt 782
_reflns_number_total 920
_reflns_threshold_expression >2sigma(I)
_cod_data_source_file cg9013366sup1.cif
_cod_data_source_block sz651_pc
_cod_original_sg_symbol_H-M Pc
_cod_database_code 4509831

loop_
_symmetry_equiv_pos_as_xyz
'x, y, z'
'x, -y, z+1/2'

loop_
_atom_site_label
_atom_site_type_symbol
_atom_site_fract_x
_atom_site_fract_y
_atom_site_fract_z
_atom_site_U_iso_or_equiv
_atom_site_adp_type
_atom_site_occupancy
_atom_site_symmetry_multiplicity
_atom_site_calc_flag
_atom_site_refinement_flags
N1 N 0.9988(3) 0.7731(9) 0.0634(5) 0.0345(12) Uani 1 1 d .
N2 N 1.3228(3) 0.8672(10) 0.1923(6) 0.0545(16) Uani 1 1 d .
O1 O 0.4569(3) 0.7129(7) -0.1766(6) 0.0872(18) Uani 1 1 d .
O2 O 0.5204(3) 1.0438(8) -0.1993(6) 0.0707(14) Uani 1 1 d .
H2 H 0.4584 1.0724 -0.2394 0.085 Uiso 1 1 calc R
O3 O 0.9882(3) 0.4405(6) 0.2036(5) 0.0515(11) Uani 1 1 d .
O4 O 0.9490(2) 1.0943(6) -0.0823(5) 0.0514(11) Uani 1 1 d .
C1 C 0.5288(4) 0.8384(14) -0.1583(8) 0.058(2) Uani 1 1 d .
C2 C 0.6391(4) 0.7738(12) -0.0851(7) 0.0450(17) Uani 1 1 d .
C3 C 0.7242(4) 0.9053(8) -0.0925(7) 0.0391(15) Uani 1 1 d .
H3 H 0.7158 1.0440 -0.1417 0.047 Uiso 1 1 calc R
C4 C 0.8221(4) 0.8260(9) -0.0252(7) 0.0390(14) Uani 1 1 d .
C5 C 0.8343(3) 0.6273(10) 0.0526(6) 0.0399(16) Uani 1 1 d .
C6 C 0.7503(4) 0.4926(10) 0.0627(7) 0.0497(17) Uani 1 1 d .
H6 H 0.7595 0.3559 0.1156 0.060 Uiso 1 1 calc R
C7 C 0.6522(4) 0.5690(10) -0.0090(8) 0.0518(18) Uani 1 1 d .
H7 H 0.5933 0.4816 -0.0065 0.062 Uiso 1 1 calc R
C8 C 0.9276(4) 0.9236(12) -0.0220(7) 0.0416(17) Uani 1 1 d .
C9 C 0.9478(4) 0.5906(11) 0.1185(7) 0.0379(15) Uani 1 1 d .
C10 C 1.1094(3) 0.8056(11) 0.1043(6) 0.0404(18) Uani 1 1 d .
C11 C 1.1475(4) 1.0012(11) 0.1611(8) 0.0480(18) Uani 1 1 d .
H11 H 1.1020 1.1163 0.1716 0.058 Uiso 1 1 calc R
C12 C 1.2547(4) 1.0267(11) 0.2028(7) 0.0523(18) Uani 1 1 d .
H12 H 1.2810 1.1623 0.2402 0.063 Uiso 1 1 calc R
C13 C 1.2853(4) 0.6782(12) 0.1368(8) 0.058(2) Uani 1 1 d .
H13 H 1.3324 0.5651 0.1291 0.070 Uiso 1 1 calc R
C14 C 1.1783(4) 0.6401(10) 0.0893(7) 0.0475(19) Uani 1 1 d .
H14 H 1.1537 0.5046 0.0479 0.057 Uiso 1 1 calc R

loop_
_atom_site_aniso_label
_atom_site_aniso_U_11
_atom_site_aniso_U_22
_atom_site_aniso_U_33
_atom_site_aniso_U_23
_atom_site_aniso_U_13
_atom_site_aniso_U_12
N1 0.023(2) 0.031(4) 0.048(3) 0.009(2) 0.002(2) 0.002(3)
N2 0.037(3) 0.051(5) 0.073(4) -0.006(3) 0.002(3) 0.001(3)
O1 0.032(2) 0.074(4) 0.148(5) 0.008(3) -0.012(2) -0.010(3)
O2 0.032(2) 0.072(4) 0.103(3) 0.014(3) -0.010(2) 0.008(3)
O3 0.042(2) 0.045(3) 0.064(3) 0.010(2) 0.0007(19) 0.008(2)
O4 0.041(2) 0.047(3) 0.064(3) 0.013(2) -0.0014(18) 0.000(2)
C1 0.037(4) 0.073(8) 0.065(5) 0.001(4) 0.009(3) 0.013(5)
C2 0.031(3) 0.050(6) 0.052(4) -0.002(4) 0.003(3) 0.003(3)
C3 0.033(3) 0.040(4) 0.044(4) 0.002(3) 0.006(3) 0.002(4)
C4 0.031(3) 0.038(4) 0.045(4) -0.001(4) -0.003(3) -0.008(3)
C5 0.027(3) 0.045(5) 0.045(4) 0.003(3) -0.003(3) -0.001(3)
C6 0.041(3) 0.043(4) 0.062(4) 0.012(3) -0.002(3) 0.000(3)
C7 0.034(3) 0.060(6) 0.061(4) 0.003(4) 0.006(3) -0.009(4)
C8 0.035(3) 0.044(5) 0.044(4) 0.003(3) 0.002(3) 0.007(4)
C9 0.035(3) 0.032(5) 0.045(4) -0.003(4) 0.002(3) 0.005(4)
C10 0.026(3) 0.045(6) 0.049(4) 0.003(3) 0.001(3) -0.003(4)
C11 0.033(3) 0.054(6) 0.055(4) -0.007(3) 0.000(3) 0.003(3)
C12 0.040(3) 0.044(5) 0.071(5) -0.011(3) 0.000(3) -0.009(4)
C13 0.035(3) 0.055(6) 0.085(5) 0.004(4) 0.012(3) 0.016(4)
C14 0.035(3) 0.036(5) 0.068(5) -0.004(3) -0.003(3) 0.004(3)

loop_
_atom_type_symbol
_atom_type_description
_atom_type_scat_dispersion_real
_atom_type_scat_dispersion_imag
_atom_type_scat_source
C C 0.0181 0.0091 'International Tables Vol C Tables 4.2.6.8 and 6.1.1.4'
H H 0.0000 0.0000 'International Tables Vol C Tables 4.2.6.8 and 6.1.1.4'
N N 0.0311 0.0180 'International Tables Vol C Tables 4.2.6.8 and 6.1.1.4'
O O 0.0492 0.0322 'International Tables Vol C Tables 4.2.6.8 and 6.1.1.4'

loop_
_geom_angle_atom_site_label_1
_geom_angle_atom_site_label_2
_geom_angle_atom_site_label_3
_geom_angle
C8 N1 C9 111.8(4)
C8 N1 C10 124.7(5)
C9 N1 C10 123.4(4)
C13 N2 C12 118.1(5)
C1 O2 H2 109.5
O1 C1 O2 124.8(6)
O1 C1 C2 122.5(7)
O2 C1 C2 112.7(6)
C3 C2 C7 120.8(5)
C3 C2 C1 122.9(6)
C7 C2 C1 116.3(5)
C4 C3 C2 117.6(5)
C4 C3 H3 121.2
C2 C3 H3 121.2
C5 C4 C3 121.3(5)
C5 C4 C8 108.5(5)
C3 C4 C8 130.2(5)
C4 C5 C6 122.2(5)
C4 C5 C9 108.9(5)
C6 C5 C9 129.0(6)
C7 C6 C5 116.7(5)
C7 C6 H6 121.6
C5 C6 H6 121.6
C6 C7 C2 121.3(5)
C6 C7 H7 119.3
C2 C7 H7 119.3
O4 C8 N1 126.2(5)
O4 C8 C4 128.1(5)
N1 C8 C4 105.6(6)
O3 C9 N1 126.7(4)
O3 C9 C5 128.2(6)
N1 C9 C5 105.1(5)
C11 C10 C14 119.3(4)
C11 C10 N1 119.9(5)
C14 C10 N1 120.8(5)
C10 C11 C12 118.5(5)
C10 C11 H11 120.7
C12 C11 H11 120.7
N2 C12 C11 123.1(6)
N2 C12 H12 118.5
C11 C12 H12 118.5
N2 C13 C14 122.4(6)
N2 C13 H13 118.8
C14 C13 H13 118.8
C10 C14 C13 118.6(5)
C10 C14 H14 120.7
C13 C14 H14 120.7

loop_
_geom_bond_atom_site_label_1
_geom_bond_atom_site_label_2
_geom_bond_distance
N1 C8 1.414(7)
N1 C9 1.422(7)
N1 C10 1.445(6)
N2 C13 1.333(7)
N2 C12 1.354(7)
O1 C1 1.221(7)
O2 C1 1.334(7)
O2 H2 0.8400
O3 C9 1.217(6)
O4 C8 1.217(6)
C1 C2 1.519(8)
C2 C3 1.396(7)
C2 C7 1.413(7)
C3 C4 1.396(7)
C3 H3 0.9500
C4 C5 1.383(7)
C4 C8 1.506(8)
C5 C6 1.399(7)
C5 C9 1.508(7)
C6 C7 1.399(7)
C6 H6 0.9500
C7 H7 0.9500
C10 C11 1.376(8)
C10 C14 1.395(7)
C11 C12 1.397(7)
C11 H11 0.9500
C12 H12 0.9500
C13 C14 1.410(7)
C13 H13 0.9500
C14 H14 0.9500

loop_
_geom_torsion_atom_site_label_1
_geom_torsion_atom_site_label_2
_geom_torsion_atom_site_label_3
_geom_torsion_atom_site_label_4
_geom_torsion
O1 C1 C2 C3 168.6(6)
O2 C1 C2 C3 -11.3(8)
O1 C1 C2 C7 -10.7(9)
O2 C1 C2 C7 169.4(5)
C7 C2 C3 C4 1.0(8)
C1 C2 C3 C4 -178.3(5)
C2 C3 C4 C5 -2.4(8)
C2 C3 C4 C8 176.9(5)
C3 C4 C5 C6 2.2(8)
C8 C4 C5 C6 -177.3(5)
C3 C4 C5 C9 -177.8(5)
C8 C4 C5 C9 2.8(6)
C4 C5 C6 C7 -0.4(7)
C9 C5 C6 C7 179.5(5)
C5 C6 C7 C2 -1.0(8)
C3 C2 C7 C6 0.7(8)
C1 C2 C7 C6 -180.0(5)
C9 N1 C8 O4 179.8(5)
C10 N1 C8 O4 4.7(8)
C9 N1 C8 C4 -1.4(5)
C10 N1 C8 C4 -176.5(4)
C5 C4 C8 O4 177.8(6)
C3 C4 C8 O4 -1.6(9)
C5 C4 C8 N1 -1.0(6)
C3 C4 C8 N1 179.6(5)
C8 N1 C9 O3 -175.7(5)
C10 N1 C9 O3 -0.5(8)
C8 N1 C9 C5 3.0(5)
C10 N1 C9 C5 178.2(5)
C4 C5 C9 O3 175.1(5)
C6 C5 C9 O3 -4.8(9)
C4 C5 C9 N1 -3.5(6)
C6 C5 C9 N1 176.5(5)
C8 N1 C10 C11 37.6(7)
C9 N1 C10 C11 -137.0(5)
C8 N1 C10 C14 -143.3(5)
C9 N1 C10 C14 42.1(7)
C14 C10 C11 C12 -0.3(8)
N1 C10 C11 C12 178.8(5)
C13 N2 C12 C11 1.1(9)
C10 C11 C12 N2 -0.9(9)
C12 N2 C13 C14 0.0(9)
C11 C10 C14 C13 1.3(8)
N1 C10 C14 C13 -177.8(4)
N2 C13 C14 C10 -1.2(9)
